data_2205041
loop_
_publ_author_name
'Mehmet Akkurt'
'\'Ismail \,Celik'
'K\?iymet Berkil'
'Ahmet Tutar'
'Cem C\"uneyt Ersanl\?i'
'Osman \,Cakmak'
'Orhan B\"uy\"ukg\"ung\"or'

_publ_section_title
;
 (1<i>RS</i>,2S<i>R</i>)-1,2,4,5,7-Pentabromo-5-methoxyindane
;
_journal_issue 2
_journal_name_full 'Acta Crystallographica Section E'
_journal_page_first o475
_journal_page_last o477
_journal_paper_doi 10.1107/S160053680500111X
_journal_volume 61
_journal_year 2005
_chemical_formula_iupac 'C10 H7 Br5 O'
_chemical_formula_moiety 'C10 H7 Br5 O'
_chemical_formula_sum 'C10 H7 Br5 O'
_chemical_formula_weight 542.66
_chemical_name_common 1,2,4,5,7-Pentabromo-5-methoxyindane
_chemical_name_systematic
;
(1RS,2SR)-1,2,4,5,7-Pentabromo-5-methoxyindane
;
_space_group_IT_number 2
_symmetry_cell_setting triclinic
_symmetry_space_group_name_Hall '-P 1'
_symmetry_space_group_name_H-M 'P -1'
_atom_sites_solution_hydrogens geom
_atom_sites_solution_primary direct
_atom_sites_solution_secondary difmap
_cell_angle_alpha 98.382(10)
_cell_angle_beta 113.160(10)
_cell_angle_gamma 101.060(9)
_cell_formula_units_Z 2
_cell_length_a 8.8895(11)
_cell_length_b 8.9281(10)
_cell_length_c 9.6787(13)
_cell_measurement_reflns_used 7984
_cell_measurement_temperature 293
_cell_measurement_theta_max 29.45
_cell_measurement_theta_min 2.36
_cell_volume 671.99(16)
_computing_cell_refinement X-AREA
_computing_data_collection 'X-AREA (Stoe & Cie, 2002)'
_computing_data_reduction 'X-RED32 (Stoe & Cie, 2002)'
_computing_molecular_graphics 'ORTEP-3 (Farrugia, 1997)'
_computing_publication_material 'WinGX (Farrugia, 1999)'
_computing_structure_refinement 'SHELXL97 (Sheldrick, 1997)'
_computing_structure_solution 'SIR97 (Altomare et al., 1999)'
_diffrn_ambient_temperature 293
_diffrn_detector_area_resol_mean 6.67
_diffrn_measured_fraction_theta_full 0.987
_diffrn_measured_fraction_theta_max 0.988
_diffrn_measurement_device '2-circle goniometer'
_diffrn_measurement_device_type 'Stoe IPDS-II'
_diffrn_measurement_method \w
_diffrn_radiation_monochromator 'plane graphite'
_diffrn_radiation_type 'Mo K\a'
_diffrn_radiation_wavelength 0.71073
_diffrn_reflns_av_R_equivalents 0.1670
_diffrn_reflns_limit_h_max 11
_diffrn_reflns_limit_h_min -12
_diffrn_reflns_limit_k_max 12
_diffrn_reflns_limit_k_min -12
_diffrn_reflns_limit_l_max 13
_diffrn_reflns_limit_l_min -13
_diffrn_reflns_number 13393
_diffrn_reflns_theta_full 29.55
_diffrn_reflns_theta_max 29.55
_diffrn_reflns_theta_min 2.36
_exptl_absorpt_coefficient_mu 14.926
_exptl_absorpt_correction_T_max 0.112
_exptl_absorpt_correction_T_min 0.045
_exptl_absorpt_correction_type integration
_exptl_absorpt_process_details '(X-RED32; Stoe & Cie, 2002)'
_exptl_crystal_colour colorless
_exptl_crystal_density_diffrn 2.682
_exptl_crystal_density_method 'Not Measured'
_exptl_crystal_description prism
_exptl_crystal_F_000 500
_exptl_crystal_size_max 0.55
_exptl_crystal_size_mid 0.41
_exptl_crystal_size_min 0.26
_refine_diff_density_max 0.493
_refine_diff_density_min -0.669
_refine_ls_extinction_coef 0.0076(5)
_refine_ls_extinction_expression FC^*^=KFC[1+0.001XFC^2^\L^3^/SIN(2\Q)]^-1/4^
_refine_ls_extinction_method SHELXL97
_refine_ls_goodness_of_fit_ref 0.813
_refine_ls_hydrogen_treatment constr
_refine_ls_matrix_type full
_refine_ls_number_parameters 146
_refine_ls_number_reflns 3563
_refine_ls_number_restraints 0
_refine_ls_restrained_S_all 0.813
_refine_ls_R_factor_all 0.1111
_refine_ls_R_factor_gt 0.0412
_refine_ls_shift/su_max 0.000
_refine_ls_shift/su_mean 0.000
_refine_ls_structure_factor_coef Fsqd
_refine_ls_weighting_details 'calc w = 1/[\s^2^(Fo^2^)+(0.0213P)^2^] where P = (Fo^2^+2Fc^2^)/3'
_refine_ls_weighting_scheme calc
_refine_ls_wR_factor_gt 0.0644
_refine_ls_wR_factor_ref 0.0735
_reflns_number_gt 1562
_reflns_number_total 3563
_reflns_threshold_expression I>2\s(I)
_cod_data_source_file cv6443.cif
_cod_data_source_block II
_cod_depositor_comments
;
The following automatic conversions were performed:
'_symmetry_cell_setting' value 'Triclinic' changed to 'triclinic'
according to '/home/saulius/struct/CIF-dictionaries/cif_core.dic'
dictionary named 'cif_core.dic' version 2.4.1 from 2010-06-29.

Automatic conversion script
Id: cif_fix_enum 1527 2010-12-29 10:47:43Z saulius 

The following automatic conversions were performed:

'_symmetry_cell_setting' value 'Triclinic' changed to 'triclinic'
according to /home/saulius/struct/CIF-dictionaries/cif_core.dic
dictionary named 'cif_core.dic' version 2.4.1 from 2010-06-29.

Automatic conversion script
Id: cif_fix_values 1715 2011-07-08 13:25:40Z adriana 
;
_cod_database_code 2205041
_cod_database_fobs_code 2205041

loop_
_symmetry_equiv_pos_site_id
_symmetry_equiv_pos_as_xyz
1 x,y,z
2 -x,-y,-z

loop_
_atom_site_aniso_label
_atom_site_aniso_U_11
_atom_site_aniso_U_22
_atom_site_aniso_U_33
_atom_site_aniso_U_12
_atom_site_aniso_U_13
_atom_site_aniso_U_23
Br1 0.0565(4) 0.0372(4) 0.0754(6) 0.0098(3) 0.0356(4) 0.0184(4)
Br2 0.0694(5) 0.0547(4) 0.0508(5) 0.0105(4) 0.0158(4) 0.0224(4)
Br3 0.0496(4) 0.0418(4) 0.0786(6) 0.0219(3) 0.0282(4) 0.0192(4)
Br4 0.0586(4) 0.0360(4) 0.0943(6) 0.0128(3) 0.0370(4) 0.0285(4)
Br5 0.0521(4) 0.0407(3) 0.0716(6) 0.0224(3) 0.0274(4) 0.0192(3)
O1 0.040(2) 0.050(3) 0.058(3) 0.009(2) 0.021(2) 0.018(2)
C1 0.038(3) 0.031(3) 0.047(4) 0.009(3) 0.010(3) 0.007(3)
C2 0.038(4) 0.034(3) 0.082(6) 0.011(3) 0.027(4) 0.020(3)
C3 0.050(4) 0.023(3) 0.046(4) 0.009(3) 0.012(3) 0.005(3)
C4 0.040(4) 0.032(3) 0.047(4) 0.006(3) 0.013(3) 0.001(3)
C5 0.043(4) 0.033(3) 0.048(4) 0.011(3) 0.019(3) 0.012(3)
C6 0.038(3) 0.035(3) 0.044(4) 0.010(3) 0.007(3) 0.009(3)
C7 0.034(3) 0.039(3) 0.045(4) 0.010(3) 0.014(3) 0.013(3)
C8 0.040(3) 0.027(3) 0.060(5) 0.008(3) 0.017(3) 0.021(3)
C9 0.042(4) 0.044(3) 0.043(4) 0.015(3) 0.011(3) 0.013(3)
C10 0.041(4) 0.082(6) 0.053(5) 0.002(4) 0.007(4) 0.010(4)

loop_
_atom_site_label
_atom_site_fract_x
_atom_site_fract_y
_atom_site_fract_z
_atom_site_U_iso_or_equiv
_atom_site_thermal_displace_type
_atom_site_calc_flag
_atom_site_refinement_flags
_atom_site_occupancy
_atom_site_type_symbol
Br1 0.05564(9) -0.38956(7) 0.70585(10) 0.0540(3) Uani . . 1.000 Br
Br2 0.48174(10) -0.24854(9) 0.93215(10) 0.0616(3) Uani . . 1.000 Br
Br3 0.77520(9) -0.15008(8) 0.73156(10) 0.0546(3) Uani . . 1.000 Br
Br4 0.64356(9) 0.43723(8) 0.69282(11) 0.0603(3) Uani . . 1.000 Br
Br5 0.25845(9) 0.29516(8) 0.67368(9) 0.0525(3) Uani . . 1.000 Br
O1 0.8384(5) 0.1947(5) 0.7215(6) 0.0494(16) Uani . . 1.000 O
C1 0.3545(8) 0.0127(7) 0.6895(8) 0.0418(19) Uani . . 1.000 C
C2 0.1932(8) -0.0738(7) 0.6881(10) 0.050(3) Uani . . 1.000 C
C3 0.1973(8) -0.2469(6) 0.6457(8) 0.043(2) Uani . . 1.000 C
C4 0.3860(7) -0.2412(7) 0.7115(8) 0.043(2) Uani . . 1.000 C
C5 0.4666(8) -0.0819(7) 0.7046(8) 0.041(2) Uani . . 1.000 C
C6 0.6250(8) -0.0227(7) 0.7149(8) 0.0427(19) Uani . . 1.000 C
C7 0.6799(7) 0.1324(7) 0.7106(8) 0.0401(19) Uani . . 1.000 C
C8 0.5661(7) 0.2256(6) 0.6950(8) 0.043(2) Uani . . 1.000 C
C9 0.4079(8) 0.1684(7) 0.6862(8) 0.045(2) Uani . . 1.000 C
C10 0.9656(9) 0.2549(10) 0.8803(10) 0.066(3) Uani . . 1.000 C
H2A 0.09510 -0.05340 0.61070 0.0600 Uiso calc R 1.000 H
H2B 0.19300 -0.04700 0.78890 0.0600 Uiso calc R 1.000 H
H3 0.15150 -0.27910 0.53250 0.0520 Uiso calc R 1.000 H
H4 0.40640 -0.32390 0.64820 0.0520 Uiso calc R 1.000 H
H10A 1.07460 0.29540 0.88210 0.0990 Uiso calc R 1.000 H
H10B 0.97000 0.17150 0.93310 0.0990 Uiso calc R 1.000 H
H10C 0.93660 0.33760 0.93130 0.0990 Uiso calc R 1.000 H

loop_
_atom_type_symbol
_atom_type_description
_atom_type_scat_dispersion_real
_atom_type_scat_dispersion_imag
_atom_type_scat_source
O O 0.0106 0.0060 'International Tables Vol C Tables 4.2.6.8 and 6.1.1.4'
Br Br -0.2901 2.4595 'International Tables Vol C Tables 4.2.6.8 and 6.1.1.4'
H H 0.0000 0.0000 'International Tables Vol C Tables 4.2.6.8 and 6.1.1.4'
C C 0.0033 0.0016 'International Tables Vol C Tables 4.2.6.8 and 6.1.1.4'

loop_
_geom_angle_atom_site_label_1
_geom_angle_atom_site_label_2
_geom_angle_atom_site_label_3
_geom_angle
_geom_angle_publ_flag
C7 O1 C10 112.5(6) yes
C2 C1 C5 111.4(6) no
C2 C1 C9 129.6(7) no
C5 C1 C9 118.9(7) no
C1 C2 C3 101.2(6) no
Br1 C3 C2 112.9(5) yes
Br1 C3 C4 117.0(4) yes
C2 C3 C4 105.3(5) no
Br2 C4 C3 112.6(5) yes
Br2 C4 C5 107.2(5) yes
C3 C4 C5 102.7(5) no
C1 C5 C4 109.8(6) no
C1 C5 C6 120.8(6) no
C4 C5 C6 129.5(6) no
Br3 C6 C5 121.1(5) yes
Br3 C6 C7 117.9(6) yes
C5 C6 C7 121.1(7) no
O1 C7 C6 122.2(6) yes
O1 C7 C8 120.3(6) yes
C6 C7 C8 117.5(6) no
Br4 C8 C7 117.2(5) yes
Br4 C8 C9 120.8(5) yes
C7 C8 C9 122.0(6) no
Br5 C9 C1 118.1(6) yes
Br5 C9 C8 122.2(5) yes
C1 C9 C8 119.7(7) no
C1 C2 H2A 112.00 no
C1 C2 H2B 112.00 no
C3 C2 H2A 112.00 no
C3 C2 H2B 112.00 no
H2A C2 H2B 109.00 no
Br1 C3 H3 107.00 no
C2 C3 H3 107.00 no
C4 C3 H3 107.00 no
Br2 C4 H4 111.00 no
C3 C4 H4 111.00 no
C5 C4 H4 111.00 no
O1 C10 H10A 109.00 no
O1 C10 H10B 109.00 no
O1 C10 H10C 109.00 no
H10A C10 H10B 109.00 no
H10A C10 H10C 110.00 no
H10B C10 H10C 109.00 no

loop_
_geom_bond_atom_site_label_1
_geom_bond_atom_site_label_2
_geom_bond_distance
_geom_bond_publ_flag
Br1 C3 1.930(7) yes
Br2 C4 1.980(7) yes
Br3 C6 1.889(7) yes
Br4 C8 1.889(6) yes
Br5 C9 1.884(7) yes
O1 C7 1.368(9) yes
O1 C10 1.445(10) yes
C1 C2 1.486(11) no
C1 C5 1.404(10) no
C1 C9 1.389(9) no
C2 C3 1.551(9) no
C3 C4 1.530(10) no
C4 C5 1.488(9) no
C5 C6 1.364(11) no
C6 C7 1.390(9) no
C7 C8 1.406(9) no
C8 C9 1.365(10) no
C2 H2A 0.9700 no
C2 H2B 0.9700 no
C3 H3 0.9800 no
C4 H4 0.9800 no
C10 H10A 0.9600 no
C10 H10B 0.9600 no
C10 H10C 0.9600 no

loop_
_geom_contact_atom_site_label_1
_geom_contact_atom_site_label_2
_geom_contact_distance
_geom_contact_site_symmetry_2
_geom_contact_publ_flag
Br1 Br2 3.4015(14) . no
Br1 Br3 3.6368(13) 1_455 no
Br1 Br4 3.6377(13) 1_445 no
Br1 Br5 3.6611(12) 1_545 no
Br1 Br1 3.8217(13) 2_546 no
Br2 Br5 3.7367(13) 2_657 no
Br2 Br1 3.4015(14) . no
Br2 Br3 3.8664(14) . no
Br2 C1 3.514(7) 2_657 no
Br2 C9 3.351(7) 2_657 no
Br3 Br2 3.8664(14) . no
Br3 Br1 3.6368(13) 1_655 no
Br3 C9 3.682(7) 2_656 no
Br3 Br4 3.5614(12) 1_545 no
Br3 O1 3.044(5) . no
Br3 C10 3.497(9) . no
Br3 Br5 3.8208(13) 2_656 no
Br4 Br5 3.3361(13) . no
Br4 O1 3.000(5) . no
Br4 Br3 3.5614(12) 1_565 no
Br4 Br1 3.6377(13) 1_665 no
Br4 C10 3.564(9) . no
Br5 Br3 3.8208(13) 2_656 no
Br5 Br4 3.3361(13) . no
Br5 Br2 3.7367(13) 2_657 no
Br5 Br1 3.6611(12) 1_565 no
Br1 H3 3.1700 2_546 no
Br3 H10B 2.9700 . no
Br3 H10B 3.2000 2_757 no
Br3 H4 3.0700 . no
Br4 H4 3.1300 2_656 no
Br4 H10C 3.1100 . no
Br4 H4 3.2300 1_565 no
Br5 H10A 3.0600 1_455 no
Br5 H2A 3.0300 . no
O1 Br3 3.044(5) . no
O1 Br4 3.000(5) . no
O1 H3 2.7000 2_656 no
C1 Br2 3.514(7) 2_657 no
C9 Br3 3.682(7) 2_656 no
C9 Br2 3.351(7) 2_657 no
C10 Br3 3.497(9) . no
C10 Br4 3.564(9) . no
C6 H10B 2.9400 . no
C8 H10C 3.0400 . no
H2A Br5 3.0300 . no
H2A H2A 2.5900 2_556 no
H3 Br1 3.1700 2_546 no
H3 O1 2.7000 2_656 no
H4 Br3 3.0700 . no
H4 Br4 3.2300 1_545 no
H4 Br4 3.1300 2_656 no
H10A Br5 3.0600 1_655 no
H10B Br3 2.9700 . no
H10B C6 2.9400 . no
H10B Br3 3.2000 2_757 no
H10C Br4 3.1100 . no
H10C C8 3.0400 . no

loop_
_geom_torsion_atom_site_label_1
_geom_torsion_atom_site_label_2
_geom_torsion_atom_site_label_3
_geom_torsion_atom_site_label_4
_geom_torsion
_geom_torsion_publ_flag
C10 O1 C7 C8 93.8(8) no
C10 O1 C7 C6 -85.9(8) no
C9 C1 C2 C3 164.3(7) no
C2 C1 C5 C4 1.1(8) no
C5 C1 C2 C3 -19.4(8) no
C5 C1 C9 Br5 -177.7(5) no
C5 C1 C9 C8 1.1(10) no
C2 C1 C5 C6 -177.2(7) no
C9 C1 C5 C4 177.9(6) no
C9 C1 C5 C6 -0.4(10) no
C2 C1 C9 Br5 -1.5(11) no
C2 C1 C9 C8 177.2(7) no
C1 C2 C3 Br1 158.5(5) no
C1 C2 C3 C4 29.8(7) no
Br1 C3 C4 Br2 -40.8(6) no
C2 C3 C4 C5 -29.6(7) no
C2 C3 C4 Br2 85.4(6) no
Br1 C3 C4 C5 -155.8(5) no
Br2 C4 C5 C6 77.3(8) no
Br2 C4 C5 C1 -100.8(6) no
C3 C4 C5 C6 -163.8(7) no
C3 C4 C5 C1 18.1(7) no
C1 C5 C6 Br3 -178.9(5) no
C4 C5 C6 C7 -178.0(7) no
C1 C5 C6 C7 -0.1(11) no
C4 C5 C6 Br3 3.2(11) no
Br3 C6 C7 O1 -1.5(9) no
C5 C6 C7 C8 -0.1(10) no
Br3 C6 C7 C8 178.7(5) no
C5 C6 C7 O1 179.7(6) no
O1 C7 C8 Br4 -0.8(9) no
O1 C7 C8 C9 -179.0(6) no
C6 C7 C8 Br4 179.0(5) no
C6 C7 C8 C9 0.8(10) no
C7 C8 C9 C1 -1.3(11) no
Br4 C8 C9 Br5 -0.7(8) no
Br4 C8 C9 C1 -179.4(5) no
C7 C8 C9 Br5 177.4(5) no
